data_2205250
loop_
_publ_author_name
'Wang, Hai-Dong'
'He, Hong-Yin'
'Wang, Yue-Jian'
'Zhu, Long-Guan'
'Ng, Seik Weng'

_publ_section_title
;
 Poly[[(1,10-phenanthroline)lead(II)]-\m~5~-1,3-benzenedicarboxylato]
;
_journal_issue 3
_journal_name_full 'Acta Crystallographica Section E'
_journal_page_first m531
_journal_page_last m532
_journal_paper_doi 10.1107/S1600536805004599
_journal_volume 61
_journal_year 2005
_chemical_formula_iupac '[Pb (C8 H4 O4) (C12 H8 N2)]'
_chemical_formula_moiety 'C12 H8 N2, C8 H4 O4, Pb'
_chemical_formula_sum 'C20 H12 N2 O4 Pb'
_chemical_formula_weight 551.51
_chemical_name_systematic
;
Poly[[(1,10-phenanthroline)lead(II)]-\m~5~-1,3-benzenedicarboxylato]
;
_space_group_IT_number 2
_symmetry_cell_setting triclinic
_symmetry_space_group_name_Hall '-P 1'
_symmetry_space_group_name_H-M 'P -1'
_atom_sites_solution_hydrogens geom
_atom_sites_solution_primary direct
_atom_sites_solution_secondary difmap
_audit_creation_method SHELXL-97
_cell_angle_alpha 69.7530(10)
_cell_angle_beta 80.5420(10)
_cell_angle_gamma 71.3400(10)
_cell_formula_units_Z 2
_cell_length_a 7.5493(8)
_cell_length_b 9.7860(10)
_cell_length_c 13.1480(10)
_cell_measurement_reflns_used 3925
_cell_measurement_temperature 295(2)
_cell_measurement_theta_max 26.7
_cell_measurement_theta_min 2.3
_cell_volume 861.85(14)
_computing_cell_refinement 'SAINT (Bruker, 2002)'
_computing_data_collection 'SMART (Bruker, 2002)'
_computing_data_reduction SAINT
_computing_molecular_graphics 'ORTEP-3 for Windows (Farrugia, 1997)'
_computing_publication_material 'WinGX (Farrugia, 1999)'
_computing_structure_refinement 'SHELXL97 (Sheldrick, 1997)'
_computing_structure_solution 'SHELXS97 (Sheldrick, 1997)'
_diffrn_ambient_temperature 295(2)
_diffrn_measured_fraction_theta_full 0.98
_diffrn_measured_fraction_theta_max 0.98
_diffrn_measurement_device_type 'Bruker APEX area-detector'
_diffrn_measurement_method '\f and \w'
_diffrn_radiation_monochromator graphite
_diffrn_radiation_source 'fine-focus sealed tube'
_diffrn_radiation_type MoK\a
_diffrn_radiation_wavelength 0.71073
_diffrn_reflns_av_R_equivalents 0.038
_diffrn_reflns_av_sigmaI/netI 0.050
_diffrn_reflns_limit_h_max 9
_diffrn_reflns_limit_h_min -9
_diffrn_reflns_limit_k_max 12
_diffrn_reflns_limit_k_min -12
_diffrn_reflns_limit_l_max 17
_diffrn_reflns_limit_l_min -17
_diffrn_reflns_number 9956
_diffrn_reflns_theta_full 27.5
_diffrn_reflns_theta_max 27.5
_diffrn_reflns_theta_min 1.7
_diffrn_standards_number 0
_exptl_absorpt_coefficient_mu 9.818
_exptl_absorpt_correction_T_max 0.672
_exptl_absorpt_correction_T_min 0.317
_exptl_absorpt_correction_type multi-scan
_exptl_absorpt_process_details '(SADABS; Bruker, 2002)'
_exptl_crystal_colour Colorless
_exptl_crystal_density_diffrn 2.125
_exptl_crystal_density_method 'not measured'
_exptl_crystal_description Needle
_exptl_crystal_F_000 520
_exptl_crystal_size_max 0.20
_exptl_crystal_size_mid 0.07
_exptl_crystal_size_min 0.04
_refine_diff_density_max 0.90
_refine_diff_density_min -0.82
_refine_ls_extinction_method none
_refine_ls_goodness_of_fit_ref 0.96
_refine_ls_hydrogen_treatment constr
_refine_ls_matrix_type full
_refine_ls_number_parameters 244
_refine_ls_number_reflns 3893
_refine_ls_number_restraints 0
_refine_ls_restrained_S_all 0.96
_refine_ls_R_factor_all 0.034
_refine_ls_R_factor_gt 0.028
_refine_ls_shift/su_max 0.001
_refine_ls_shift/su_mean 0.000
_refine_ls_structure_factor_coef Fsqd
_refine_ls_weighting_details 'calc w = 1/[\s^2^(Fo^2^)+(0.0221P)^2^] where P = (Fo^2^+2Fc^2^)/3'
_refine_ls_weighting_scheme calc
_refine_ls_wR_factor_gt 0.056
_refine_ls_wR_factor_ref 0.059
_reflns_number_gt 3451
_reflns_number_total 3893
_reflns_threshold_expression I>2\s(I)
_cod_data_source_file cv6460.cif
_cod_data_source_block I
_cod_depositor_comments
;
The following automatic conversions were performed:
'_exptl_absorpt_correction_type' value 'Multi-scan' changed to
'multi-scan' according to
'/home/saulius/struct/CIF-dictionaries/cif_core.dic' dictionary named
'cif_core.dic' version 2.4.1 from 2010-06-29.

Automatic conversion script
Id: cif_fix_enum 1527 2010-12-29 10:47:43Z saulius 

The following automatic conversions were performed:

'_exptl_absorpt_correction_type' value 'Multi-scan' changed to
'multi-scan' according to
/home/saulius/struct/CIF-dictionaries/cif_core.dic dictionary named
'cif_core.dic' version 2.4.1 from 2010-06-29.

Automatic conversion script
Id: cif_fix_values 1715 2011-07-08 13:25:40Z adriana 
;
_cod_original_cell_volume 861.8(2)
_cod_database_code 2205250
_cod_database_fobs_code 2205250

loop_
_symmetry_equiv_pos_as_xyz
'x, y, z'
'-x, -y, -z'

loop_
_atom_site_label
_atom_site_fract_x
_atom_site_fract_y
_atom_site_fract_z
_atom_site_U_iso_or_equiv
_atom_site_adp_type
_atom_site_calc_flag
_atom_site_refinement_flags
_atom_site_occupancy
_atom_site_type_symbol
Pb1 0.86322(2) 0.10532(2) 0.347340(10) 0.03391(7) Uani d . 1 Pb
O1 0.6325(4) 0.3924(4) 0.2951(3) 0.0464(8) Uani d . 1 O
O2 0.8649(4) 0.3125(3) 0.4029(3) 0.0405(7) Uani d . 1 O
O3 0.1768(5) 0.9947(3) 0.4192(3) 0.0426(8) Uani d . 1 O
O4 0.1398(5) 0.8829(4) 0.3071(3) 0.0560(10) Uani d . 1 O
N1 1.0689(5) 0.2409(4) 0.2042(3) 0.0364(8) Uani d . 1 N
N2 0.8216(5) 0.1387(4) 0.1402(3) 0.0430(10) Uani d . 1 N
C1 1.1888(7) 0.2907(6) 0.2344(5) 0.0500(10) Uani d . 1 C
C2 1.3110(8) 0.3628(7) 0.1608(6) 0.069(2) Uani d . 1 C
C3 1.3093(9) 0.3834(7) 0.0546(6) 0.073(2) Uani d . 1 C
C4 1.1872(8) 0.3314(6) 0.0186(5) 0.0560(10) Uani d . 1 C
C5 1.1790(10) 0.3475(8) -0.0923(5) 0.079(2) Uani d . 1 C
C6 1.0600(10) 0.2971(8) -0.1231(5) 0.081(2) Uani d . 1 C
C7 0.9342(8) 0.2266(6) -0.0462(4) 0.059(2) Uani d . 1 C
C8 0.8083(11) 0.1723(8) -0.0770(6) 0.076(2) Uani d . 1 C
C9 0.6961(10) 0.1034(8) -0.0001(6) 0.078(2) Uani d . 1 C
C10 0.7055(8) 0.0876(7) 0.1093(5) 0.064(2) Uani d . 1 C
C11 0.9368(7) 0.2072(5) 0.0635(4) 0.0420(10) Uani d . 1 C
C12 1.0663(6) 0.2613(5) 0.0979(4) 0.0420(10) Uani d . 1 C
C13 0.7223(6) 0.4116(5) 0.3577(3) 0.0315(9) Uani d . 1 C
C14 0.6634(6) 0.5598(5) 0.3802(3) 0.0303(9) Uani d . 1 C
C15 0.7887(6) 0.5989(5) 0.4242(4) 0.0420(10) Uani d . 1 C
C16 0.7377(7) 0.7313(6) 0.4500(4) 0.0490(10) Uani d . 1 C
C17 0.5580(7) 0.8265(5) 0.4335(4) 0.0440(10) Uani d . 1 C
C18 0.4316(6) 0.7911(5) 0.3884(3) 0.0328(9) Uani d . 1 C
C19 0.4856(6) 0.6585(5) 0.3611(3) 0.0316(9) Uani d . 1 C
C20 0.2362(6) 0.8950(5) 0.3704(4) 0.0380(10) Uani d . 1 C
H1 1.1915 0.2770 0.3078 0.060 Uiso calc R 1 H
H2 1.3933 0.3964 0.1850 0.083 Uiso calc R 1 H
H3 1.3898 0.4324 0.0050 0.087 Uiso calc R 1 H
H5 1.2586 0.3943 -0.1444 0.095 Uiso calc R 1 H
H6 1.0581 0.3081 -0.1962 0.097 Uiso calc R 1 H
H8 0.8021 0.1837 -0.1497 0.091 Uiso calc R 1 H
H9 0.6121 0.0662 -0.0194 0.094 Uiso calc R 1 H
H10 0.6271 0.0394 0.1615 0.077 Uiso calc R 1 H
H15 0.9094 0.5341 0.4362 0.051 Uiso calc R 1 H
H16 0.8234 0.7566 0.4784 0.059 Uiso calc R 1 H
H17 0.5215 0.9149 0.4528 0.053 Uiso calc R 1 H
H19 0.4015 0.6355 0.3297 0.038 Uiso calc R 1 H

loop_
_atom_site_aniso_label
_atom_site_aniso_U_11
_atom_site_aniso_U_22
_atom_site_aniso_U_33
_atom_site_aniso_U_12
_atom_site_aniso_U_13
_atom_site_aniso_U_23
Pb1 0.03970(10) 0.02630(10) 0.03130(10) -0.00090(10) -0.00170(10) -0.01160(10)
O1 0.051(2) 0.037(2) 0.056(2) 0.002(2) -0.021(2) -0.026(2)
O2 0.037(2) 0.033(2) 0.045(2) 0.0070(10) -0.0130(10) -0.017(2)
O3 0.057(2) 0.029(2) 0.035(2) 0.0060(10) -0.004(2) -0.0170(10)
O4 0.051(2) 0.058(2) 0.055(2) 0.018(2) -0.021(2) -0.037(2)
N1 0.038(2) 0.037(2) 0.032(2) -0.004(2) -0.004(2) -0.012(2)
N2 0.042(2) 0.042(2) 0.046(3) -0.004(2) -0.009(2) -0.020(2)
C1 0.042(3) 0.049(3) 0.057(3) -0.005(2) -0.008(2) -0.021(3)
C2 0.047(3) 0.053(4) 0.106(6) -0.018(3) -0.006(3) -0.021(4)
C3 0.060(4) 0.055(4) 0.090(6) -0.021(3) 0.009(4) -0.010(4)
C4 0.054(3) 0.044(3) 0.046(3) 0.003(2) 0.009(3) -0.006(2)
C5 0.094(5) 0.066(4) 0.043(4) -0.006(4) 0.021(4) -0.003(3)
C6 0.096(5) 0.079(5) 0.030(3) 0.017(4) 0.001(3) -0.013(3)
C7 0.072(4) 0.052(3) 0.035(3) 0.012(3) -0.012(3) -0.016(3)
C8 0.097(5) 0.072(4) 0.054(4) 0.014(4) -0.030(4) -0.038(4)
C9 0.079(5) 0.087(5) 0.085(5) -0.007(4) -0.031(4) -0.049(4)
C10 0.058(3) 0.068(4) 0.074(4) -0.013(3) -0.012(3) -0.035(3)
C11 0.050(3) 0.038(3) 0.028(3) 0.008(2) -0.006(2) -0.014(2)
C12 0.042(3) 0.032(2) 0.041(3) 0.004(2) -0.001(2) -0.011(2)
C13 0.032(2) 0.029(2) 0.029(2) -0.003(2) 0.000(2) -0.010(2)
C14 0.035(2) 0.027(2) 0.025(2) 0.000(2) -0.007(2) -0.009(2)
C15 0.034(2) 0.041(3) 0.050(3) 0.003(2) -0.011(2) -0.021(2)
C16 0.049(3) 0.050(3) 0.060(4) -0.015(2) -0.015(3) -0.025(3)
C17 0.055(3) 0.036(2) 0.049(3) -0.008(2) -0.003(2) -0.026(2)
C18 0.040(2) 0.025(2) 0.027(2) -0.001(2) 0.001(2) -0.011(2)
C19 0.035(2) 0.029(2) 0.029(2) -0.002(2) -0.007(2) -0.012(2)
C20 0.046(3) 0.030(2) 0.029(2) 0.003(2) -0.002(2) -0.012(2)

loop_
_atom_type_symbol
_atom_type_description
_atom_type_scat_dispersion_real
_atom_type_scat_dispersion_imag
_atom_type_scat_source
C C 0.0033 0.0016 'International Tables Vol C Tables 4.2.6.8 and 6.1.1.4'
H H 0.0000 0.0000 'International Tables Vol C Tables 4.2.6.8 and 6.1.1.4'
N N 0.0061 0.0033 'International Tables Vol C Tables 4.2.6.8 and 6.1.1.4'
O O 0.0106 0.0060 'International Tables Vol C Tables 4.2.6.8 and 6.1.1.4'
Pb Pb -3.3944 10.1111 'International Tables Vol C Tables 4.2.6.8 and 6.1.1.4'

loop_
_geom_angle_atom_site_label_1
_geom_angle_atom_site_label_2
_geom_angle_atom_site_label_3
_geom_angle_site_symmetry_1
_geom_angle_site_symmetry_3
_geom_angle
_geom_angle_publ_flag
O1 Pb1 O2 . . 50.90(10) yes
O1 Pb1 O3 . 1_645 131.90(10) yes
O1 Pb1 O3 . 2_666 102.50(10) yes
O1 Pb1 O4 . 1_645 153.80(10) yes
O1 Pb1 N1 . . 79.90(10) yes
O1 Pb1 N2 . . 82.40(10) yes
O2 Pb1 O3 . 1_645 82.80(10) yes
O2 Pb1 O3 . 2_666 73.70(10) yes
O2 Pb1 O4 . 1_645 130.90(10) yes
O2 Pb1 N1 . . 75.10(10) yes
O2 Pb1 N2 . . 122.10(10) yes
O3 Pb1 O3 1_645 2_666 71.20(10) yes
O3 Pb1 O4 1_645 1_645 51.40(10) yes
O3 Pb1 N1 1_645 . 75.30(10) yes
O3 Pb1 N2 1_645 . 119.90(10) yes
O3 Pb1 O4 2_666 1_645 102.40(10) yes
O3 Pb1 N1 2_666 . 136.30(10) yes
O3 Pb1 N2 2_666 . 160.10(10) yes
O4 Pb1 N1 1_645 . 76.50(10) yes
O4 Pb1 N2 1_645 . 77.00(10) yes
N1 Pb1 N2 . . 63.30(10) yes
C13 O1 Pb1 . . 85.4(2) no
C13 O2 Pb1 . . 100.0(3) no
C20 O3 Pb1 . 1_465 96.6(3) no
C20 O4 Pb1 . 1_465 89.4(3) no
C1 N1 C12 . . 118.2(4) no
C1 N1 Pb1 . . 119.0(3) no
C12 N1 Pb1 . . 122.8(3) no
C10 N2 C11 . . 118.5(5) no
C10 N2 Pb1 . . 124.9(4) no
C11 N2 Pb1 . . 116.6(3) no
N1 C1 C2 . . 122.6(6) no
C3 C2 C1 . . 119.6(6) no
C2 C3 C4 . . 120.1(6) no
C3 C4 C12 . . 116.9(6) no
C3 C4 C5 . . 123.4(6) no
C12 C4 C5 . . 119.7(6) no
C6 C5 C4 . . 121.4(6) no
C5 C6 C7 . . 120.9(6) no
C11 C7 C8 . . 118.1(6) no
C11 C7 C6 . . 120.2(6) no
C8 C7 C6 . . 121.7(6) no
C9 C8 C7 . . 119.0(6) no
C8 C9 C10 . . 120.1(6) no
N2 C10 C9 . . 122.0(6) no
N2 C11 C7 . . 122.3(5) no
N2 C11 C12 . . 118.4(4) no
C7 C11 C12 . . 119.3(5) no
N1 C12 C4 . . 122.6(5) no
N1 C12 C11 . . 118.9(4) no
C4 C12 C11 . . 118.5(5) no
O1 C13 O2 . . 123.5(4) no
O1 C13 C14 . . 119.3(4) no
O2 C13 C14 . . 117.3(4) no
C19 C14 C15 . . 118.7(4) no
C19 C14 C13 . . 121.8(4) no
C15 C14 C13 . . 119.4(4) no
C16 C15 C14 . . 121.3(4) no
C15 C16 C17 . . 119.4(4) no
C16 C17 C18 . . 120.4(4) no
C19 C18 C17 . . 119.7(4) no
C19 C18 C20 . . 120.0(4) no
C17 C18 C20 . . 120.3(4) no
C14 C19 C18 . . 120.5(4) no
O4 C20 O3 . . 122.6(4) no
O4 C20 C18 . . 119.3(4) no
O3 C20 C18 . . 118.2(4) no
N1 C1 H1 . . 118.7 no
C2 C1 H1 . . 118.7 no
C3 C2 H2 . . 120.2 no
C1 C2 H2 . . 120.2 no
C2 C3 H3 . . 119.9 no
C4 C3 H3 . . 119.9 no
C6 C5 H5 . . 119.3 no
C4 C5 H5 . . 119.3 no
C5 C6 H6 . . 119.5 no
C7 C6 H6 . . 119.5 no
C9 C8 H8 . . 120.5 no
C7 C8 H8 . . 120.5 no
C8 C9 H9 . . 119.9 no
C10 C9 H9 . . 119.9 no
N2 C10 H10 . . 119.0 no
C9 C10 H10 . . 119.0 no
C16 C15 H15 . . 119.4 no
C14 C15 H15 . . 119.4 no
C15 C16 H16 . . 120.3 no
C17 C16 H16 . . 120.3 no
C16 C17 H17 . . 119.8 no
C18 C17 H17 . . 119.8 no
C14 C19 H19 . . 119.7 no
C18 C19 H19 . . 119.7 no

loop_
_geom_bond_atom_site_label_1
_geom_bond_atom_site_label_2
_geom_bond_site_symmetry_2
_geom_bond_distance
_geom_bond_publ_flag
Pb1 O1 . 2.706(3) yes
Pb1 O2 . 2.385(3) yes
Pb1 O3 1_645 2.461(3) yes
Pb1 O3 2_666 2.877(3) yes
Pb1 O4 1_645 2.627(3) yes
Pb1 N1 . 2.519(4) yes
Pb1 N2 . 2.688(4) yes
O1 C13 . 1.242(5) no
O2 C13 . 1.263(5) no
O3 C20 . 1.274(5) no
O4 C20 . 1.248(6) no
N1 C1 . 1.322(6) no
N1 C12 . 1.345(6) no
N2 C10 . 1.312(6) no
N2 C11 . 1.356(6) no
C1 C2 . 1.392(8) no
C2 C3 . 1.341(9) no
C3 C4 . 1.394(8) no
C4 C12 . 1.409(7) no
C4 C5 . 1.421(9) no
C5 C6 . 1.327(10) no
C6 C7 . 1.420(9) no
C7 C11 . 1.391(7) no
C7 C8 . 1.396(9) no
C8 C9 . 1.340(10) no
C9 C10 . 1.404(9) no
C11 C12 . 1.443(7) no
C13 C14 . 1.494(6) no
C14 C19 . 1.382(6) no
C14 C15 . 1.393(6) no
C15 C16 . 1.373(6) no
C16 C17 . 1.379(7) no
C17 C18 . 1.387(6) no
C18 C19 . 1.384(6) no
C18 C20 . 1.501(6) no
C1 H1 . 0.93 no
C2 H2 . 0.93 no
C3 H3 . 0.93 no
C5 H5 . 0.93 no
C6 H6 . 0.93 no
C8 H8 . 0.93 no
C9 H9 . 0.93 no
C10 H10 . 0.93 no
C15 H15 . 0.93 no
C16 H16 . 0.93 no
C17 H17 . 0.93 no
C19 H19 . 0.93 no

loop_
_geom_torsion_atom_site_label_1
_geom_torsion_atom_site_label_2
_geom_torsion_atom_site_label_3
_geom_torsion_atom_site_label_4
_geom_torsion_site_symmetry_1
_geom_torsion
_geom_torsion_publ_flag
O2 Pb1 O1 C13 . -3.0(2) no
O3 Pb1 O1 C13 1_645 -22.2(3) no
N1 Pb1 O1 C13 . -81.8(3) no
O4 Pb1 O1 C13 1_645 -107.8(3) no
N2 Pb1 O1 C13 . -146.0(3) no
O3 Pb1 O1 C13 2_666 53.6(3) no
O3 Pb1 O2 C13 1_645 168.6(3) no
N1 Pb1 O2 C13 . 92.0(3) no
O4 Pb1 O2 C13 1_645 148.6(3) no
N2 Pb1 O2 C13 . 47.7(3) no
O1 Pb1 O2 C13 . 3.0(2) no
O3 Pb1 O2 C13 2_666 -119.0(3) no
O2 Pb1 N1 C1 . 41.5(3) no
O3 Pb1 N1 C1 1_645 -44.9(3) no
O4 Pb1 N1 C1 1_645 -98.0(3) no
N2 Pb1 N1 C1 . 180.0(4) no
O1 Pb1 N1 C1 . 93.5(3) no
O3 Pb1 N1 C1 2_666 -4.1(4) no
O2 Pb1 N1 C12 . -140.5(3) no
O3 Pb1 N1 C12 1_645 133.1(3) no
O4 Pb1 N1 C12 1_645 80.0(3) no
N2 Pb1 N1 C12 . -2.0(3) no
O1 Pb1 N1 C12 . -88.5(3) no
O3 Pb1 N1 C12 2_666 173.9(3) no
O2 Pb1 N2 C10 . -132.2(4) no
O3 Pb1 N2 C10 1_645 126.9(4) no
N1 Pb1 N2 C10 . 178.8(4) no
O4 Pb1 N2 C10 1_645 97.5(4) no
O1 Pb1 N2 C10 . -98.7(4) no
O3 Pb1 N2 C10 2_666 7.2(6) no
O2 Pb1 N2 C11 . 51.2(3) no
O3 Pb1 N2 C11 1_645 -49.8(3) no
N1 Pb1 N2 C11 . 2.1(3) no
O4 Pb1 N2 C11 1_645 -79.1(3) no
O1 Pb1 N2 C11 . 84.6(3) no
O3 Pb1 N2 C11 2_666 -169.5(3) no
C12 N1 C1 C2 . 0.0(7) no
Pb1 N1 C1 C2 . 178.1(4) no
N1 C1 C2 C3 . -0.1(9) no
C1 C2 C3 C4 . -0.7(9) no
C2 C3 C4 C12 . 1.4(9) no
C2 C3 C4 C5 . -179.2(6) no
C3 C4 C5 C6 . -179.6(6) no
C12 C4 C5 C6 . -0.3(9) no
C4 C5 C6 C7 . 1.0(10) no
C5 C6 C7 C11 . -1.0(9) no
C5 C6 C7 C8 . -179.8(6) no
C11 C7 C8 C9 . -0.4(9) no
C6 C7 C8 C9 . 178.4(6) no
C7 C8 C9 C10 . .0(10) no
C11 N2 C10 C9 . -0.7(8) no
Pb1 N2 C10 C9 . -177.3(4) no
C8 C9 C10 N2 . .0(10) no
C10 N2 C11 C7 . 0.8(7) no
Pb1 N2 C11 C7 . 177.7(4) no
C10 N2 C11 C12 . -179.1(4) no
Pb1 N2 C11 C12 . -2.2(5) no
C8 C7 C11 N2 . -0.2(8) no
C6 C7 C11 N2 . -179.1(5) no
C8 C7 C11 C12 . 179.7(5) no
C6 C7 C11 C12 . 0.8(7) no
C1 N1 C12 C4 . 0.8(7) no
Pb1 N1 C12 C4 . -177.2(3) no
C1 N1 C12 C11 . 179.8(4) no
Pb1 N1 C12 C11 . 1.8(5) no
C3 C4 C12 N1 . -1.5(7) no
C5 C4 C12 N1 . 179.1(5) no
C3 C4 C12 C11 . 179.5(5) no
C5 C4 C12 C11 . 0.1(7) no
N2 C11 C12 N1 . 0.5(6) no
C7 C11 C12 N1 . -179.4(4) no
N2 C11 C12 C4 . 179.5(4) no
C7 C11 C12 C4 . -0.4(7) no
Pb1 O1 C13 O2 . 5.2(4) no
Pb1 O1 C13 C14 . -176.0(4) no
Pb1 O2 C13 O1 . -6.0(5) no
Pb1 O2 C13 C14 . 175.2(3) no
O1 C13 C14 C19 . 19.4(7) no
O2 C13 C14 C19 . -161.7(4) no
O1 C13 C14 C15 . -162.2(4) no
O2 C13 C14 C15 . 16.7(6) no
C19 C14 C15 C16 . 1.0(7) no
C13 C14 C15 C16 . -177.4(5) no
C14 C15 C16 C17 . 0.9(8) no
C15 C16 C17 C18 . -1.8(8) no
C16 C17 C18 C19 . 0.8(7) no
C16 C17 C18 C20 . -179.9(5) no
C15 C14 C19 C18 . -2.0(7) no
C13 C14 C19 C18 . 176.4(4) no
C17 C18 C19 C14 . 1.1(7) no
C20 C18 C19 C14 . -178.2(4) no
Pb1 O4 C20 O3 1_465 -1.6(5) no
Pb1 O4 C20 C18 1_465 179.8(4) no
Pb1 O3 C20 O4 1_465 1.7(5) no
Pb1 O3 C20 C18 1_465 -179.7(3) no
C19 C18 C20 O4 . -18.0(7) no
C17 C18 C20 O4 . 162.7(5) no
C19 C18 C20 O3 . 163.3(4) no
C17 C18 C20 O3 . -16.0(7) no
